data_7151817
loop_
_publ_author_name
'Bradley, Stephen A.'
'Bresnan, Brian J.'
'Draper, Sylvia M.'
'Geraghty, Niall W. A.'
'Jeffares, Mark'
'McCabe, Thomas'
'McMurry, T Brian H'
'O'Brien, John E'

_publ_section_title
;
 Photochemical [2 + 2] cycloaddition reactions of
 6-alkenyl-3-phenylcyclohex-2-en-1-ones: using biradical conformation
 control to account for exceptions to the "rule of five".
;
_journal_issue 8
_journal_name_full 'Organic &amp; biomolecular chemistry'
_journal_page_first 2959
_journal_page_last 2968
_journal_paper_doi 10.1039/c0ob01131b
_journal_volume 9
_journal_year 2011
_chemical_formula_sum 'C18 H20 O3'
_chemical_formula_weight 284.34
_chemical_name_systematic
;
?
;
_space_group_IT_number 2
_symmetry_cell_setting triclinic
_symmetry_space_group_name_Hall '-P 1'
_symmetry_space_group_name_H-M 'P -1'
_atom_sites_solution_hydrogens geom
_atom_sites_solution_primary direct
_atom_sites_solution_secondary difmap
_audit_creation_method SHELXL-97
_cell_angle_alpha 102.795(8)
_cell_angle_beta 99.112(11)
_cell_angle_gamma 105.356(9)
_cell_formula_units_Z 2
_cell_length_a 6.6572(9)
_cell_length_b 9.8399(8)
_cell_length_c 12.3209(15)
_cell_measurement_temperature 293(2)
_cell_volume 738.47(16)
_computing_cell_refinement 'CAD4 Express (Enraf Nonius, 1994)'
_computing_data_collection 'CAD4 Express (Enraf Nonius, 1994)'
_computing_data_reduction 'XCAD4 (Harms & Wocadlo, 1995)'
_computing_molecular_graphics Shelxtl
_computing_publication_material Shelxtl
_computing_structure_refinement 'SHELXL-97 (Sheldrick, 1997)'
_computing_structure_solution 'SHELXS-97 (Sheldrick, 1990)'
_diffrn_ambient_temperature 293(2)
_diffrn_measured_fraction_theta_full 0.977
_diffrn_measured_fraction_theta_max 0.977
_diffrn_measurement_device_type 'Enraf Nonius CAD4'
_diffrn_measurement_method 'non-profiled omega/2theta scans'
_diffrn_radiation_monochromator graphite
_diffrn_radiation_source 'fine-focus sealed tube'
_diffrn_radiation_type MoK\a
_diffrn_radiation_wavelength 0.71073
_diffrn_reflns_av_R_equivalents 0.0325
_diffrn_reflns_av_sigmaI/netI 0.0756
_diffrn_reflns_limit_h_max 7
_diffrn_reflns_limit_h_min 0
_diffrn_reflns_limit_k_max 10
_diffrn_reflns_limit_k_min -10
_diffrn_reflns_limit_l_max 13
_diffrn_reflns_limit_l_min -13
_diffrn_reflns_number 2763
_diffrn_reflns_theta_full 24.97
_diffrn_reflns_theta_max 24.97
_diffrn_reflns_theta_min 1.74
_exptl_absorpt_coefficient_mu 0.086
_exptl_absorpt_correction_T_max 0.9665
_exptl_absorpt_correction_T_min 0.9503
_exptl_absorpt_correction_type multi-scan
_exptl_absorpt_process_details Sadabs
_exptl_crystal_colour colourless
_exptl_crystal_density_diffrn 1.279
_exptl_crystal_density_method 'not measured'
_exptl_crystal_description block
_exptl_crystal_F_000 304
_exptl_crystal_size_max 0.60
_exptl_crystal_size_mid 0.40
_exptl_crystal_size_min 0.40
_refine_diff_density_max 0.161
_refine_diff_density_min -0.160
_refine_diff_density_rms 0.042
_refine_ls_extinction_method none
_refine_ls_goodness_of_fit_ref 0.991
_refine_ls_hydrogen_treatment mixed
_refine_ls_matrix_type full
_refine_ls_number_parameters 259
_refine_ls_number_reflns 2529
_refine_ls_number_restraints 0
_refine_ls_restrained_S_all 0.991
_refine_ls_R_factor_all 0.1289
_refine_ls_R_factor_gt 0.0513
_refine_ls_shift/su_max 0.006
_refine_ls_shift/su_mean 0.000
_refine_ls_structure_factor_coef Fsqd
_refine_ls_weighting_details 'calc w=1/[\s^2^(Fo^2^)+(0.0581P)^2^+0.0000P] where P=(Fo^2^+2Fc^2^)/3'
_refine_ls_weighting_scheme calc
_refine_ls_wR_factor_gt 0.1022
_refine_ls_wR_factor_ref 0.1254
_reflns_number_gt 1396
_reflns_number_total 2529
_reflns_threshold_expression >2sigma(I)
_cod_data_source_file c0ob01131b.txt
_cod_data_source_block mcmcs
_cod_depositor_comments
;
The following automatic conversions were performed:
'_symmetry_cell_setting' value 'Triclinic' changed to 'triclinic'
according to '/home/saulius/struct/CIF-dictionaries/cif_core.dic'
dictionary named 'cif_core.dic' version 2.4.1 from 2010-06-29.

Automatic conversion script
Id: cif_fix_enum 1555 2011-01-17 13:19:09Z saulius 
;
_cod_original_cell_volume 738.47(15)
_cod_original_sg_symbol_H-M P-1
_cod_database_code 7151817

loop_
_symmetry_equiv_pos_as_xyz
'x, y, z'
'-x, -y, -z'

loop_
_atom_site_label
_atom_site_type_symbol
_atom_site_fract_x
_atom_site_fract_y
_atom_site_fract_z
_atom_site_U_iso_or_equiv
_atom_site_adp_type
_atom_site_occupancy
_atom_site_symmetry_multiplicity
_atom_site_calc_flag
_atom_site_refinement_flags
_atom_site_disorder_assembly
_atom_site_disorder_group
O2 O 0.7039(4) 0.4912(2) 0.85995(18) 0.0592(6) Uani 1 1 d . . .
O3 O 1.0758(3) 0.7487(2) 0.85689(17) 0.0540(6) Uani 1 1 d . . .
C1 C 0.7874(5) 0.9930(3) 0.7799(3) 0.0498(8) Uani 1 1 d . . .
C2 C 0.9085(5) 0.8787(3) 0.7491(2) 0.0411(7) Uani 1 1 d . . .
C3 C 0.9182(4) 0.7822(3) 0.8251(2) 0.0377(6) Uani 1 1 d . . .
C4 C 0.7099(4) 0.7317(3) 0.8622(2) 0.0383(7) Uani 1 1 d . . .
C5 C 0.5167(5) 0.6683(3) 0.7568(2) 0.0437(7) Uani 1 1 d . . .
C6 C 0.5833(5) 0.6578(3) 0.6430(3) 0.0454(7) Uani 1 1 d . . .
C7 C 0.7344(4) 0.8013(3) 0.6340(2) 0.0413(7) Uani 1 1 d . . .
C8 C 0.6473(6) 0.9346(4) 0.6577(3) 0.0563(9) Uani 1 1 d . . .
C9 C 0.6708(6) 0.9856(4) 0.8781(3) 0.0549(9) Uani 1 1 d . . .
C10 C 0.6976(6) 0.8732(3) 0.9416(3) 0.0506(8) Uani 1 1 d . . .
C11 C 0.7300(5) 0.6225(3) 0.9294(3) 0.0471(7) Uani 1 1 d . . .
C12 C 0.7199(6) 0.3774(4) 0.9134(3) 0.0760(11) Uani 1 1 d . . .
H12A H 0.8675 0.3928 0.9464 0.114 Uiso 1 1 calc R . .
H12B H 0.6618 0.2838 0.8572 0.114 Uiso 1 1 calc R . .
H12C H 0.6411 0.3796 0.9723 0.114 Uiso 1 1 calc R . .
C13 C 0.8166(5) 0.7693(3) 0.5268(2) 0.0446(7) Uani 1 1 d . . .
C14 C 0.7222(6) 0.7913(4) 0.4269(3) 0.0608(9) Uani 1 1 d . . .
C15 C 0.7899(7) 0.7504(4) 0.3268(3) 0.0725(11) Uani 1 1 d . . .
C16 C 0.9495(7) 0.6879(4) 0.3256(3) 0.0681(10) Uani 1 1 d . . .
C17 C 1.0459(6) 0.6671(4) 0.4243(3) 0.0687(10) Uani 1 1 d . . .
C18 C 0.9802(5) 0.7077(4) 0.5244(3) 0.0583(9) Uani 1 1 d . . .
H1 H 0.884(5) 1.093(3) 0.796(2) 0.055(8) Uiso 1 1 d . . .
H2 H 1.048(4) 0.928(3) 0.7394(19) 0.036(7) Uiso 1 1 d . . .
H5A H 0.442(4) 0.568(3) 0.754(2) 0.045(7) Uiso 1 1 d . . .
H5B H 0.422(4) 0.729(3) 0.763(2) 0.048(8) Uiso 1 1 d . . .
H6A H 0.654(4) 0.576(3) 0.629(2) 0.051(8) Uiso 1 1 d . . .
H6B H 0.455(5) 0.625(3) 0.581(2) 0.058(9) Uiso 1 1 d . . .
H8A H 0.504(5) 0.908(3) 0.647(2) 0.050(9) Uiso 1 1 d . . .
H8B H 0.689(6) 0.993(4) 0.608(3) 0.084(12) Uiso 1 1 d . . .
H9A H 0.717(5) 1.078(4) 0.930(3) 0.065(10) Uiso 1 1 d . . .
H9B H 0.521(5) 0.972(3) 0.844(2) 0.066(10) Uiso 1 1 d . . .
H10A H 0.832(5) 0.915(3) 1.005(2) 0.057(9) Uiso 1 1 d . . .
H10B H 0.586(6) 0.845(3) 0.977(3) 0.075(11) Uiso 1 1 d . . .
H14 H 0.600(5) 0.831(3) 0.424(2) 0.064(10) Uiso 1 1 d . . .
H15 H 0.726(5) 0.772(3) 0.264(3) 0.064(9) Uiso 1 1 d . . .
H16 H 0.993(6) 0.656(4) 0.249(3) 0.101(12) Uiso 1 1 d . . .
H17 H 1.158(6) 0.616(4) 0.421(3) 0.099(13) Uiso 1 1 d . . .
H18 H 1.059(5) 0.695(3) 0.597(3) 0.065(9) Uiso 1 1 d . . .
O1 O 0.7681(4) 0.6501(3) 1.03156(19) 0.0720(7) Uani 1 1 d . . .

loop_
_atom_site_aniso_label
_atom_site_aniso_U_11
_atom_site_aniso_U_22
_atom_site_aniso_U_33
_atom_site_aniso_U_23
_atom_site_aniso_U_13
_atom_site_aniso_U_12
O2 0.0734(15) 0.0445(13) 0.0732(15) 0.0273(12) 0.0255(12) 0.0263(11)
O3 0.0432(12) 0.0667(14) 0.0632(14) 0.0251(11) 0.0184(10) 0.0258(11)
C1 0.062(2) 0.0339(17) 0.057(2) 0.0121(15) 0.0207(17) 0.0170(16)
C2 0.0380(17) 0.0380(15) 0.0475(18) 0.0124(14) 0.0162(14) 0.0080(14)
C3 0.0365(16) 0.0379(15) 0.0341(15) 0.0004(12) 0.0074(13) 0.0123(13)
C4 0.0375(16) 0.0406(15) 0.0424(16) 0.0129(13) 0.0160(13) 0.0164(13)
C5 0.0370(17) 0.0368(17) 0.059(2) 0.0134(14) 0.0135(15) 0.0137(14)
C6 0.0409(18) 0.0428(17) 0.0491(19) 0.0086(14) 0.0073(16) 0.0125(15)
C7 0.0417(16) 0.0389(16) 0.0457(17) 0.0133(13) 0.0102(14) 0.0150(13)
C8 0.057(2) 0.055(2) 0.067(2) 0.0259(18) 0.0152(19) 0.0271(18)
C9 0.066(2) 0.0439(19) 0.063(2) 0.0106(17) 0.0251(19) 0.0282(18)
C10 0.055(2) 0.0470(18) 0.055(2) 0.0101(16) 0.0254(19) 0.0194(16)
C11 0.0431(17) 0.0549(19) 0.054(2) 0.0203(16) 0.0219(16) 0.0220(15)
C12 0.074(2) 0.064(2) 0.120(3) 0.058(2) 0.036(2) 0.037(2)
C13 0.0534(18) 0.0433(16) 0.0377(17) 0.0142(13) 0.0119(14) 0.0128(14)
C14 0.066(2) 0.069(2) 0.050(2) 0.0244(18) 0.0084(18) 0.0211(19)
C15 0.084(3) 0.083(3) 0.045(2) 0.031(2) 0.007(2) 0.009(2)
C16 0.083(3) 0.065(2) 0.053(2) 0.0149(18) 0.030(2) 0.010(2)
C17 0.076(3) 0.076(3) 0.059(2) 0.0138(19) 0.028(2) 0.028(2)
C18 0.065(2) 0.072(2) 0.047(2) 0.0156(17) 0.0181(18) 0.0321(19)
O1 0.0897(18) 0.0939(18) 0.0542(15) 0.0322(13) 0.0272(13) 0.0487(15)

loop_
_atom_type_symbol
_atom_type_description
_atom_type_scat_dispersion_real
_atom_type_scat_dispersion_imag
_atom_type_scat_source
C C 0.0033 0.0016 'International Tables Vol C Tables 4.2.6.8 and 6.1.1.4'
H H 0.0000 0.0000 'International Tables Vol C Tables 4.2.6.8 and 6.1.1.4'
O O 0.0106 0.0060 'International Tables Vol C Tables 4.2.6.8 and 6.1.1.4'

loop_
_geom_angle_atom_site_label_1
_geom_angle_atom_site_label_2
_geom_angle_atom_site_label_3
_geom_angle
_geom_angle_site_symmetry_1
_geom_angle_site_symmetry_3
_geom_angle_publ_flag
C11 O2 C12 116.6(2) . . ?
C8 C1 C9 116.9(3) . . ?
C8 C1 C2 89.4(2) . . ?
C9 C1 C2 117.7(2) . . ?
C3 C2 C1 116.3(2) . . ?
C3 C2 C7 113.1(2) . . ?
C1 C2 C7 89.3(2) . . ?
O3 C3 C2 124.1(3) . . ?
O3 C3 C4 123.1(2) . . ?
C2 C3 C4 112.7(2) . . ?
C11 C4 C3 108.3(2) . . ?
C11 C4 C10 110.0(2) . . ?
C3 C4 C10 103.7(2) . . ?
C11 C4 C5 113.0(2) . . ?
C3 C4 C5 110.6(2) . . ?
C10 C4 C5 110.9(2) . . ?
C6 C5 C4 113.2(2) . . ?
C5 C6 C7 114.8(2) . . ?
C13 C7 C6 109.0(2) . . ?
C13 C7 C8 117.8(2) . . ?
C6 C7 C8 114.3(3) . . ?
C13 C7 C2 116.3(2) . . ?
C6 C7 C2 109.8(2) . . ?
C8 C7 C2 88.4(2) . . ?
C1 C8 C7 90.9(2) . . ?
C10 C9 C1 116.2(3) . . ?
C9 C10 C4 112.5(3) . . ?
O1 C11 O2 124.0(3) . . ?
O1 C11 C4 124.9(3) . . ?
O2 C11 C4 111.1(3) . . ?
C14 C13 C18 118.1(3) . . ?
C14 C13 C7 121.3(3) . . ?
C18 C13 C7 120.5(3) . . ?
C13 C14 C15 120.3(4) . . ?
C16 C15 C14 120.8(4) . . ?
C15 C16 C17 119.4(4) . . ?
C16 C17 C18 120.3(4) . . ?
C13 C18 C17 121.1(3) . . ?

loop_
_geom_bond_atom_site_label_1
_geom_bond_atom_site_label_2
_geom_bond_distance
_geom_bond_site_symmetry_2
_geom_bond_publ_flag
O2 C11 1.332(3) . ?
O2 C12 1.438(3) . ?
O3 C3 1.214(3) . ?
C1 C8 1.535(5) . ?
C1 C9 1.542(4) . ?
C1 C2 1.565(4) . ?
C2 C3 1.479(4) . ?
C2 C7 1.571(4) . ?
C3 C4 1.521(4) . ?
C4 C11 1.515(4) . ?
C4 C10 1.544(4) . ?
C4 C5 1.555(4) . ?
C5 C6 1.527(4) . ?
C6 C7 1.539(4) . ?
C7 C13 1.510(4) . ?
C7 C8 1.558(4) . ?
C9 C10 1.521(4) . ?
C11 O1 1.197(3) . ?
C13 C14 1.380(4) . ?
C13 C18 1.380(4) . ?
C14 C15 1.391(5) . ?
C15 C16 1.362(5) . ?
C16 C17 1.365(5) . ?
C17 C18 1.385(4) . ?

loop_
_cod_related_entry_id
_cod_related_entry_database
_cod_related_entry_code
1 ChemSpider 26995944
